data_1543742
loop_
_publ_author_name
'Lu, Hongjian'
'lang, kai'
'Jiang, Huiling'
'Wojtas, Lukasz'
'Zhang, Peter'

_publ_section_title
;
 Intramolecular 1,5-C(sp3)-H Radical Amination via Co(II)-Based
 Metalloradical Catalysis for Five-Membered Cyclic Sulfamides
;
_journal_name_full 'Chem. Sci.'
_journal_paper_doi 10.1039/C6SC02231F
_journal_year 2016
_chemical_absolute_configuration ad
_chemical_formula_moiety 'C12 H16 N2 O4 S'
_chemical_formula_sum 'C12 H16 N2 O4 S'
_chemical_formula_weight 284.33
_chemical_name_systematic
;
 ?
;
_space_group_IT_number 19
_symmetry_cell_setting orthorhombic
_symmetry_space_group_name_Hall 'P 2ac 2ab'
_symmetry_space_group_name_H-M 'P 21 21 21'
_atom_sites_solution_hydrogens geom
_atom_sites_solution_primary direct
_atom_sites_solution_secondary difmap
_audit_creation_method SHELXL-97
_audit_update_record
;
2016-05-19 deposited with the CCDC.
2016-07-28 downloaded from the CCDC.
;
_cell_angle_alpha 90.00
_cell_angle_beta 90.00
_cell_angle_gamma 90.00
_cell_formula_units_Z 4
_cell_length_a 5.7221(1)
_cell_length_b 9.3754(2)
_cell_length_c 24.6691(5)
_cell_measurement_reflns_used 5741
_cell_measurement_temperature 100(2)
_cell_measurement_theta_max 66.8
_cell_measurement_theta_min 3.55
_cell_volume 1323.42(5)
_computing_cell_refinement 'APEX2 (Bruker, 2010); SAINT (Bruker, 2009)'
_computing_data_collection 'APEX2 (Bruker, 2010)'
_computing_data_reduction 'SAINT (Bruker, 2009);XPREP(Sheldrick,2008)'
_computing_publication_material 'APEX2 (Bruker, 2010)'
_computing_structure_refinement 'SHELXL-97 (Sheldrick, 2008)'
_computing_structure_solution 'SHELXS-97 (Sheldrick, 2008)'
_diffrn_ambient_temperature 100(2)
_diffrn_measured_fraction_theta_full 0.982
_diffrn_measured_fraction_theta_max 0.982
_diffrn_measurement_device_type 'BRUKER SMART APEXII CCD'
_diffrn_measurement_method 'omega scans'
_diffrn_radiation_monochromator graphite
_diffrn_radiation_source 'fine-focus sealed tube'
_diffrn_radiation_type CuK\a
_diffrn_radiation_wavelength 1.54178
_diffrn_reflns_av_R_equivalents 0.0405
_diffrn_reflns_av_sigmaI/netI 0.0311
_diffrn_reflns_limit_h_max 6
_diffrn_reflns_limit_h_min -6
_diffrn_reflns_limit_k_max 11
_diffrn_reflns_limit_k_min -11
_diffrn_reflns_limit_l_max 28
_diffrn_reflns_limit_l_min -29
_diffrn_reflns_number 11376
_diffrn_reflns_theta_full 67.34
_diffrn_reflns_theta_max 67.34
_diffrn_reflns_theta_min 3.58
_exptl_absorpt_coefficient_mu 2.304
_exptl_absorpt_correction_T_max 0.8935
_exptl_absorpt_correction_T_min 0.5449
_exptl_absorpt_correction_type multi-scan
_exptl_absorpt_process_details 'SADABS; (Sheldrick, 2003)'
_exptl_crystal_colour colorless
_exptl_crystal_density_diffrn 1.427
_exptl_crystal_density_method 'not measured'
_exptl_crystal_description plate-like
_exptl_crystal_F_000 600
_exptl_crystal_size_max 0.30
_exptl_crystal_size_mid 0.10
_exptl_crystal_size_min 0.05
_refine_diff_density_max 0.194
_refine_diff_density_min -0.359
_refine_diff_density_rms 0.043
_refine_ls_abs_structure_details 'Flack H D (1983), Acta Cryst. A39, 876-881, 927 Friedel Pairs'
_refine_ls_abs_structure_Flack 0.003(15)
_refine_ls_extinction_method none
_refine_ls_goodness_of_fit_ref 1.071
_refine_ls_hydrogen_treatment refall
_refine_ls_matrix_type full
_refine_ls_number_parameters 236
_refine_ls_number_reflns 2324
_refine_ls_number_restraints 0
_refine_ls_restrained_S_all 1.071
_refine_ls_R_factor_all 0.0272
_refine_ls_R_factor_gt 0.0260
_refine_ls_shift/su_max 0.001
_refine_ls_shift/su_mean 0.000
_refine_ls_structure_factor_coef Fsqd
_refine_ls_weighting_details 'calc w=1/[\s^2^(Fo^2^)+(0.0391P)^2^+0.0520P] where P=(Fo^2^+2Fc^2^)/3'
_refine_ls_weighting_scheme calc
_refine_ls_wR_factor_gt 0.0653
_refine_ls_wR_factor_ref 0.0659
_reflns_number_gt 2232
_reflns_number_total 2324
_reflns_threshold_expression >2sigma(I)
_cod_data_source_file c6sc02231f3.cif
_cod_data_source_block vi991_0m
_cod_original_sg_symbol_Hall 'P 2ac 2ab '
_cod_original_sg_symbol_H-M P212121
_cod_database_code 1543742

loop_
_symmetry_equiv_pos_as_xyz
'x, y, z'
'-x+1/2, -y, z+1/2'
'-x, y+1/2, -z+1/2'
'x+1/2, -y+1/2, -z'

loop_
_atom_site_label
_atom_site_type_symbol
_atom_site_fract_x
_atom_site_fract_y
_atom_site_fract_z
_atom_site_U_iso_or_equiv
_atom_site_adp_type
_atom_site_occupancy
_atom_site_symmetry_multiplicity
_atom_site_calc_flag
C1 C 0.7863(3) -0.01581(19) 0.77310(7) 0.0207(4) Uani 1 1 d
N1 N 0.5028(3) 0.12144(15) 0.86205(6) 0.0159(3) Uani 1 1 d
O1 O 0.6699(2) 0.52611(13) 0.93484(5) 0.0197(3) Uani 1 1 d
S1 S 0.31058(7) 0.08981(5) 0.911155(17) 0.01697(12) Uani 1 1 d
C2 C 0.9486(3) -0.0369(2) 0.73235(8) 0.0216(4) Uani 1 1 d
N2 N 0.4590(3) 0.16859(16) 0.95892(6) 0.0168(3) Uani 1 1 d
H1N H 0.533(4) 0.115(2) 0.9769(8) 0.017(5) Uiso 1 1 d
O2 O 0.3469(2) 0.45591(13) 0.97887(5) 0.0234(3) Uani 1 1 d
C3 C 0.9309(3) 0.0383(2) 0.68408(8) 0.0245(4) Uani 1 1 d
O3 O 0.1002(2) 0.16767(15) 0.90132(5) 0.0260(3) Uani 1 1 d
C4 C 0.7517(4) 0.1347(2) 0.67715(8) 0.0284(5) Uani 1 1 d
O4 O 0.2928(2) -0.05978(13) 0.92136(5) 0.0257(3) Uani 1 1 d
C5 C 0.5858(4) 0.1535(2) 0.71756(8) 0.0235(4) Uani 1 1 d
C6 C 0.6004(3) 0.07825(19) 0.76581(7) 0.0181(4) Uani 1 1 d
C7 C 0.4095(3) 0.0924(2) 0.80785(7) 0.0208(4) Uani 1 1 d
C8 C 0.5840(3) 0.26794(19) 0.87138(7) 0.0171(4) Uani 1 1 d
C9 C 0.5997(3) 0.28271(19) 0.93426(7) 0.0166(4) Uani 1 1 d
C10 C 0.5187(3) 0.42948(19) 0.95257(7) 0.0164(4) Uani 1 1 d
C11 C 0.6260(4) 0.67413(19) 0.95090(8) 0.0204(4) Uani 1 1 d
C12 C 0.7944(4) 0.7650(2) 0.91963(8) 0.0254(4) Uani 1 1 d
H1 H 0.797(4) -0.066(2) 0.8076(9) 0.024(6) Uiso 1 1 d
H2 H 1.068(4) -0.109(2) 0.7381(8) 0.021(5) Uiso 1 1 d
H3 H 1.047(4) 0.026(2) 0.6570(9) 0.022(5) Uiso 1 1 d
H4 H 0.740(4) 0.191(2) 0.6449(10) 0.033(6) Uiso 1 1 d
H5 H 0.459(4) 0.219(2) 0.7122(8) 0.022(5) Uiso 1 1 d
H6 H 0.749(4) 0.273(2) 0.9445(8) 0.012(5) Uiso 1 1 d
H7 H 0.317(4) 0.004(3) 0.8080(9) 0.030(6) Uiso 1 1 d
H8 H 0.294(4) 0.168(2) 0.7962(8) 0.020(5) Uiso 1 1 d
H9 H 0.735(4) 0.281(2) 0.8558(9) 0.028(6) Uiso 1 1 d
H10 H 0.481(3) 0.339(2) 0.8550(8) 0.013(5) Uiso 1 1 d
H11 H 0.462(4) 0.700(2) 0.9421(8) 0.024(6) Uiso 1 1 d
H12 H 0.659(4) 0.6846(19) 0.9897(8) 0.016(5) Uiso 1 1 d
H13 H 0.787(4) 0.863(3) 0.9318(9) 0.041(7) Uiso 1 1 d
H14 H 0.957(4) 0.733(2) 0.9269(8) 0.017(5) Uiso 1 1 d
H15 H 0.761(4) 0.756(2) 0.8797(9) 0.029(6) Uiso 1 1 d

loop_
_atom_site_aniso_label
_atom_site_aniso_U_11
_atom_site_aniso_U_22
_atom_site_aniso_U_33
_atom_site_aniso_U_23
_atom_site_aniso_U_13
_atom_site_aniso_U_12
C1 0.0235(9) 0.0208(8) 0.0178(9) 0.0010(7) -0.0022(7) -0.0028(8)
N1 0.0141(8) 0.0178(8) 0.0159(7) -0.0014(6) 0.0015(6) -0.0007(6)
O1 0.0201(6) 0.0162(6) 0.0227(6) -0.0015(5) 0.0042(5) -0.0015(6)
S1 0.0146(2) 0.0179(2) 0.0184(2) -0.00028(17) 0.00307(17) -0.00062(18)
C2 0.0198(9) 0.0219(9) 0.0232(10) -0.0047(8) -0.0019(8) 0.0011(8)
N2 0.0200(8) 0.0157(8) 0.0148(7) 0.0030(6) 0.0008(6) 0.0021(7)
O2 0.0229(7) 0.0204(6) 0.0268(7) -0.0028(5) 0.0089(6) 0.0003(6)
C3 0.0237(10) 0.0302(10) 0.0197(10) -0.0036(8) 0.0041(8) -0.0017(9)
O3 0.0159(6) 0.0343(8) 0.0279(7) -0.0008(6) 0.0027(5) 0.0042(6)
C4 0.0363(12) 0.0317(10) 0.0172(10) 0.0037(8) 0.0016(8) 0.0026(9)
O4 0.0280(7) 0.0186(6) 0.0305(7) 0.0000(5) 0.0088(6) -0.0050(6)
C5 0.0240(10) 0.0234(10) 0.0231(10) -0.0005(8) -0.0034(8) 0.0045(9)
C6 0.0185(9) 0.0191(8) 0.0168(8) -0.0048(7) -0.0025(7) -0.0034(8)
C7 0.0164(9) 0.0266(9) 0.0196(9) -0.0042(8) -0.0025(7) -0.0010(9)
C8 0.0181(10) 0.0169(9) 0.0162(9) 0.0007(7) 0.0011(7) -0.0010(8)
C9 0.0134(10) 0.0184(9) 0.0179(9) 0.0012(7) 0.0000(7) -0.0001(8)
C10 0.0173(8) 0.0199(9) 0.0121(8) -0.0010(7) -0.0025(7) -0.0002(8)
C11 0.0240(10) 0.0156(9) 0.0215(9) -0.0046(7) 0.0030(8) 0.0003(8)
C12 0.0283(11) 0.0197(9) 0.0283(11) -0.0052(8) 0.0040(9) -0.0061(9)

loop_
_atom_type_symbol
_atom_type_description
_atom_type_scat_dispersion_real
_atom_type_scat_dispersion_imag
_atom_type_scat_source
C C 0.0181 0.0091 'International Tables Vol C Tables 4.2.6.8 and 6.1.1.4'
H H 0.0000 0.0000 'International Tables Vol C Tables 4.2.6.8 and 6.1.1.4'
N N 0.0311 0.0180 'International Tables Vol C Tables 4.2.6.8 and 6.1.1.4'
O O 0.0492 0.0322 'International Tables Vol C Tables 4.2.6.8 and 6.1.1.4'
S S 0.3331 0.5567 'International Tables Vol C Tables 4.2.6.8 and 6.1.1.4'

loop_
_geom_angle_atom_site_label_1
_geom_angle_atom_site_label_2
_geom_angle_atom_site_label_3
_geom_angle
C2 C1 C6 120.64(17)
C2 C1 H1 121.5(13)
C6 C1 H1 117.8(13)
C7 N1 C8 115.61(14)
C7 N1 S1 112.99(12)
C8 N1 S1 105.19(11)
C10 O1 C11 116.48(14)
O4 S1 O3 118.14(9)
O4 S1 N2 110.78(8)
O3 S1 N2 109.29(8)
O4 S1 N1 110.53(8)
O3 S1 N1 110.03(8)
N2 S1 N1 95.81(7)
C1 C2 C3 120.14(18)
C1 C2 H2 117.7(12)
C3 C2 H2 122.0(12)
C9 N2 S1 108.42(12)
C9 N2 H1N 113.6(15)
S1 N2 H1N 113.1(15)
C4 C3 C2 119.62(18)
C4 C3 H3 121.0(13)
C2 C3 H3 119.4(13)
C3 C4 C5 120.20(18)
C3 C4 H4 120.9(14)
C5 C4 H4 118.9(14)
C6 C5 C4 120.77(19)
C6 C5 H5 119.4(12)
C4 C5 H5 119.9(12)
C5 C6 C1 118.59(17)
C5 C6 C7 120.07(17)
C1 C6 C7 121.24(16)
N1 C7 C6 112.27(15)
N1 C7 H7 110.4(13)
C6 C7 H7 108.4(13)
N1 C7 H8 111.6(11)
C6 C7 H8 109.8(12)
H7 C7 H8 104.0(16)
N1 C8 C9 104.90(14)
N1 C8 H9 110.2(14)
C9 C8 H9 109.6(13)
N1 C8 H10 112.7(11)
C9 C8 H10 112.6(11)
H9 C8 H10 106.9(17)
N2 C9 C10 111.64(15)
N2 C9 C8 108.38(15)
C10 C9 C8 110.99(15)
N2 C9 H6 109.4(13)
C10 C9 H6 107.4(13)
C8 C9 H6 109.0(12)
O2 C10 O1 124.73(16)
O2 C10 C9 126.53(17)
O1 C10 C9 108.74(14)
O1 C11 C12 106.78(15)
O1 C11 H11 109.6(13)
C12 C11 H11 110.9(13)
O1 C11 H12 109.0(11)
C12 C11 H12 108.6(12)
H11 C11 H12 111.9(17)
C11 C12 H13 110.6(15)
C11 C12 H14 109.9(12)
H13 C12 H14 106(2)
C11 C12 H15 109.4(14)
H13 C12 H15 112.1(19)
H14 C12 H15 109.2(18)

loop_
_geom_bond_atom_site_label_1
_geom_bond_atom_site_label_2
_geom_bond_distance
C1 C2 1.383(3)
C1 C6 1.394(3)
C1 H1 0.97(2)
N1 C7 1.465(2)
N1 C8 1.468(2)
N1 S1 1.6628(14)
O1 C10 1.327(2)
O1 C11 1.465(2)
S1 O4 1.4285(13)
S1 O3 1.4285(14)
S1 N2 1.6295(16)
C2 C3 1.388(3)
C2 H2 0.97(2)
N2 C9 1.471(2)
N2 H1N 0.80(2)
O2 C10 1.204(2)
C3 C4 1.378(3)
C3 H3 0.95(2)
C4 C5 1.388(3)
C4 H4 0.95(2)
C5 C6 1.386(3)
C5 H5 0.96(2)
C6 C7 1.512(2)
C7 H7 0.98(2)
C7 H8 1.01(2)
C8 C9 1.560(3)
C8 H9 0.95(2)
C8 H10 0.98(2)
C9 C10 1.521(2)
C9 H6 0.90(2)
C11 C12 1.500(3)
C11 H11 0.99(2)
C11 H12 0.98(2)
C12 H13 0.97(3)
C12 H14 0.99(2)
C12 H15 1.01(2)

loop_
_geom_torsion_atom_site_label_1
_geom_torsion_atom_site_label_2
_geom_torsion_atom_site_label_3
_geom_torsion_atom_site_label_4
_geom_torsion
C7 N1 S1 O4 77.64(15)
C8 N1 S1 O4 -155.37(11)
C7 N1 S1 O3 -54.61(15)
C8 N1 S1 O3 72.38(13)
C7 N1 S1 N2 -167.60(13)
C8 N1 S1 N2 -40.61(12)
C6 C1 C2 C3 1.6(3)
O4 S1 N2 C9 143.61(12)
O3 S1 N2 C9 -84.55(13)
N1 S1 N2 C9 29.05(13)
C1 C2 C3 C4 0.4(3)
C2 C3 C4 C5 -1.9(3)
C3 C4 C5 C6 1.4(3)
C4 C5 C6 C1 0.5(3)
C4 C5 C6 C7 -175.85(18)
C2 C1 C6 C5 -2.0(3)
C2 C1 C6 C7 174.32(17)
C8 N1 C7 C6 75.9(2)
S1 N1 C7 C6 -162.80(13)
C5 C6 C7 N1 -130.59(18)
C1 C6 C7 N1 53.1(2)
C7 N1 C8 C9 163.08(15)
S1 N1 C8 C9 37.70(16)
S1 N2 C9 C10 113.37(14)
S1 N2 C9 C8 -9.17(18)
N1 C8 C9 N2 -18.4(2)
N1 C8 C9 C10 -141.36(15)
C11 O1 C10 O2 2.7(2)
C11 O1 C10 C9 -177.21(14)
N2 C9 C10 O2 -8.0(2)
C8 C9 C10 O2 113.1(2)
N2 C9 C10 O1 171.92(14)
C8 C9 C10 O1 -67.05(19)
C10 O1 C11 C12 -171.50(15)
